data_4066450
loop_
_publ_author_name
'Munh\'a, Rui F.'
'Antunes, M. Augusta'
'Alves, Luis G.'
'Veiros, Luis F.'
'Fryzuk, Michael D.'
'Martins, Ana M.'

_publ_section_title
;
 Structure and Reactivity of Neutral and
 Cationictrans-N,N&#x2032;-Dibenzylcyclam Zirconium Alkyl Complexes
;
_journal_issue 17
_journal_name_full Organometallics
_journal_page_first 3753
_journal_paper_doi 10.1021/om100465d
_journal_volume 29
_journal_year 2010
_chemical_formula_moiety 'C38 H48 N4 Zr, C7 H8'
_chemical_formula_sum 'C45 H56 N4 Zr'
_chemical_formula_weight 744.16
_chemical_name_systematic
;
 ?
;
_space_group_IT_number 14
_symmetry_cell_setting monoclinic
_symmetry_space_group_name_Hall '-P 2yn'
_symmetry_space_group_name_H-M 'P 1 21/n 1'
_atom_sites_solution_hydrogens geom
_atom_sites_solution_primary direct
_atom_sites_solution_secondary difmap
_audit_creation_method SHELXL-97
_cell_angle_alpha 90.00
_cell_angle_beta 97.1630(10)
_cell_angle_gamma 90.00
_cell_formula_units_Z 4
_cell_length_a 13.8726(4)
_cell_length_b 18.0573(5)
_cell_length_c 15.3254(4)
_cell_measurement_reflns_used 9928
_cell_measurement_temperature 173(2)
_cell_measurement_theta_max 27.9750
_cell_measurement_theta_min 2.3979
_cell_volume 3809.08(18)
_computing_cell_refinement 'BRUKER SMART'
_computing_data_collection 'BRUKER SMART'
_computing_data_reduction 'BRUKER SAINT'
_computing_structure_refinement 'SHELXL-97 (Sheldrick, 2008)'
_computing_structure_solution SIR97
_diffrn_ambient_temperature 173(2)
_diffrn_measured_fraction_theta_full 0.998
_diffrn_measured_fraction_theta_max 0.998
_diffrn_measurement_device_type 'Bruker X8 APEX II'
_diffrn_measurement_method 'CCD area detector'
_diffrn_radiation_monochromator graphite
_diffrn_radiation_source 'fine-focus sealed tube'
_diffrn_radiation_type MoK\a
_diffrn_radiation_wavelength 0.71069
_diffrn_reflns_av_R_equivalents 0.0398
_diffrn_reflns_av_sigmaI/netI 0.0385
_diffrn_reflns_limit_h_max 18
_diffrn_reflns_limit_h_min -16
_diffrn_reflns_limit_k_max 22
_diffrn_reflns_limit_k_min -23
_diffrn_reflns_limit_l_max 12
_diffrn_reflns_limit_l_min -20
_diffrn_reflns_number 40303
_diffrn_reflns_theta_full 28.02
_diffrn_reflns_theta_max 28.02
_diffrn_reflns_theta_min 1.86
_exptl_absorpt_coefficient_mu 0.326
_exptl_absorpt_correction_T_max 0.9230
_exptl_absorpt_correction_T_min 0.8673
_exptl_absorpt_correction_type multi-scan
_exptl_absorpt_process_details 'SADABS (Sheldrick, 1996)'
_exptl_crystal_colour yellow
_exptl_crystal_density_diffrn 1.298
_exptl_crystal_density_method 'not measured'
_exptl_crystal_description irregular
_exptl_crystal_F_000 1576
_exptl_crystal_size_max 0.45
_exptl_crystal_size_mid 0.40
_exptl_crystal_size_min 0.25
_refine_diff_density_max 0.489
_refine_diff_density_min -0.464
_refine_diff_density_rms 0.064
_refine_ls_extinction_method none
_refine_ls_goodness_of_fit_ref 1.073
_refine_ls_hydrogen_treatment constr
_refine_ls_matrix_type full
_refine_ls_number_parameters 452
_refine_ls_number_reflns 9194
_refine_ls_number_restraints 0
_refine_ls_restrained_S_all 1.073
_refine_ls_R_factor_all 0.0478
_refine_ls_R_factor_gt 0.0336
_refine_ls_shift/su_max 0.001
_refine_ls_shift/su_mean 0.000
_refine_ls_structure_factor_coef Fsqd
_refine_ls_weighting_details 'calc w=1/[\s^2^(Fo^2^)+(0.0486P)^2^+0.7065P] where P=(Fo^2^+2Fc^2^)/3'
_refine_ls_weighting_scheme calc
_refine_ls_wR_factor_gt 0.0894
_refine_ls_wR_factor_ref 0.0935
_reflns_number_gt 7435
_reflns_number_total 9194
_reflns_threshold_expression >2\s(I)
_cod_data_source_file om100465d_si_002.cif
_cod_data_source_block mf772_0m
_cod_depositor_comments
;
The following automatic conversions were performed:

'_symmetry_cell_setting' value 'Monoclinic' changed to 'monoclinic'
according to /home/saulius/struct/CIF-dictionaries/cif_core.dic
dictionary named 'cif_core.dic' version 2.4.1 from 2010-06-29.

Automatic conversion script
Id: cif_fix_values 1715 2011-07-08 13:25:40Z adriana 
;
_cod_original_sg_symbol_H-M P21/n
_cod_database_code 4066450

loop_
_symmetry_equiv_pos_as_xyz
'x, y, z'
'-x+1/2, y+1/2, -z+1/2'
'-x, -y, -z'
'x-1/2, -y-1/2, z-1/2'

loop_
_atom_site_label
_atom_site_type_symbol
_atom_site_fract_x
_atom_site_fract_y
_atom_site_fract_z
_atom_site_U_iso_or_equiv
_atom_site_adp_type
_atom_site_occupancy
_atom_site_symmetry_multiplicity
_atom_site_calc_flag
_atom_site_refinement_flags
Zr1 Zr 0.099258(12) 0.329615(9) 0.302910(11) 0.01460(6) Uani 1 1 d .
N1 N 0.09491(11) 0.24284(8) 0.42496(9) 0.0166(3) Uani 1 1 d .
N3 N 0.17459(11) 0.40330(9) 0.19448(10) 0.0185(3) Uani 1 1 d .
N4 N 0.20092(11) 0.40131(9) 0.37111(10) 0.0192(3) Uani 1 1 d .
N2 N 0.17721(11) 0.23392(9) 0.27403(10) 0.0185(3) Uani 1 1 d .
C11 C 0.01004(13) 0.24192(10) 0.47716(12) 0.0190(4) Uani 1 1 d .
H11A H -0.0486 0.2328 0.4371 0.023 Uiso 1 1 calc R
H11B H 0.0040 0.2907 0.5024 0.023 Uiso 1 1 calc R
C32 C -0.02725(13) 0.38886(10) 0.36952(12) 0.0192(4) Uani 1 1 d .
H32A H -0.0898 0.3665 0.3502 0.023 Uiso 1 1 calc R
H32B H -0.0148 0.3863 0.4332 0.023 Uiso 1 1 calc R
C9 C 0.19359(14) 0.33870(11) 0.51823(12) 0.0229(4) Uani 1 1 d .
H9A H 0.1282 0.3558 0.5233 0.027 Uiso 1 1 calc R
H9B H 0.2290 0.3380 0.5769 0.027 Uiso 1 1 calc R
C18 C 0.11549(13) 0.41891(11) 0.10732(12) 0.0204(4) Uani 1 1 d .
H18A H 0.0539 0.4400 0.1184 0.024 Uiso 1 1 calc R
H18B H 0.1016 0.3721 0.0772 0.024 Uiso 1 1 calc R
C19 C 0.16113(13) 0.47031(11) 0.04609(12) 0.0203(4) Uani 1 1 d .
C12 C 0.01538(13) 0.18546(10) 0.55043(12) 0.0194(4) Uani 1 1 d .
C24 C 0.13321(14) 0.54394(11) 0.03866(12) 0.0230(4) Uani 1 1 d .
H24 H 0.0874 0.5620 0.0727 0.028 Uiso 1 1 calc R
C40 C 0.04803(15) 0.19922(12) -0.06434(13) 0.0261(4) Uani 1 1 d .
C10 C 0.18748(13) 0.25936(10) 0.48294(12) 0.0193(4) Uani 1 1 d .
H10A H 0.2417 0.2507 0.4500 0.023 Uiso 1 1 calc R
H10B H 0.1937 0.2253 0.5323 0.023 Uiso 1 1 calc R
C5 C 0.26754(13) 0.36465(11) 0.18320(13) 0.0225(4) Uani 1 1 d .
H5A H 0.3074 0.3622 0.2398 0.027 Uiso 1 1 calc R
H5B H 0.3024 0.3938 0.1441 0.027 Uiso 1 1 calc R
C13 C 0.05830(14) 0.20375(11) 0.63494(12) 0.0238(4) Uani 1 1 d .
H13 H 0.0832 0.2511 0.6462 0.029 Uiso 1 1 calc R
C4 C 0.25384(15) 0.28688(11) 0.14641(13) 0.0251(4) Uani 1 1 d .
H4A H 0.3061 0.2764 0.1117 0.030 Uiso 1 1 calc R
H4B H 0.1934 0.2852 0.1071 0.030 Uiso 1 1 calc R
C33 C -0.02360(13) 0.46629(10) 0.33830(12) 0.0195(4) Uani 1 1 d .
C20 C 0.22907(14) 0.44441(11) -0.00727(12) 0.0223(4) Uani 1 1 d .
H20 H 0.2472 0.3948 -0.0047 0.027 Uiso 1 1 calc R
C3 C 0.25173(14) 0.22641(11) 0.21480(13) 0.0242(4) Uani 1 1 d .
H3A H 0.2423 0.1793 0.1845 0.029 Uiso 1 1 calc R
H3B H 0.3148 0.2248 0.2501 0.029 Uiso 1 1 calc R
C2 C 0.17647(14) 0.16536(11) 0.32253(12) 0.0218(4) Uani 1 1 d .
H2A H 0.2399 0.1572 0.3555 0.026 Uiso 1 1 calc R
H2B H 0.1628 0.1245 0.2818 0.026 Uiso 1 1 calc R
C17 C -0.02247(14) 0.11458(11) 0.53630(14) 0.0245(4) Uani 1 1 d .
H17 H -0.0524 0.1015 0.4807 0.029 Uiso 1 1 calc R
C8 C 0.24206(14) 0.39463(11) 0.46310(12) 0.0233(4) Uani 1 1 d .
H8A H 0.2394 0.4429 0.4905 0.028 Uiso 1 1 calc R
H8B H 0.3100 0.3813 0.4651 0.028 Uiso 1 1 calc R
C37 C 0.04332(15) 0.59109(11) 0.35560(13) 0.0251(4) Uani 1 1 d .
H37 H 0.0819 0.6252 0.3894 0.030 Uiso 1 1 calc R
C1 C 0.10036(14) 0.16785(10) 0.38498(12) 0.0192(4) Uani 1 1 d .
H1A H 0.0376 0.1551 0.3534 0.023 Uiso 1 1 calc R
H1B H 0.1160 0.1315 0.4312 0.023 Uiso 1 1 calc R
C27 C -0.15170(14) 0.23457(12) 0.24165(13) 0.0263(4) Uani 1 1 d .
H27 H -0.1785 0.2782 0.2600 0.032 Uiso 1 1 calc R
C25 C -0.01896(13) 0.30767(10) 0.18101(12) 0.0194(4) Uani 1 1 d .
H25A H -0.0655 0.3480 0.1741 0.023 Uiso 1 1 calc R
H25B H 0.0115 0.3036 0.1276 0.023 Uiso 1 1 calc R
C34 C -0.07361(14) 0.48980(11) 0.25765(13) 0.0230(4) Uani 1 1 d .
H34 H -0.1143 0.4566 0.2244 0.028 Uiso 1 1 calc R
C35 C -0.06388(15) 0.56143(11) 0.22626(14) 0.0267(4) Uani 1 1 d .
H35 H -0.0974 0.5752 0.1723 0.032 Uiso 1 1 calc R
C36 C -0.00476(15) 0.61218(11) 0.27477(14) 0.0264(4) Uani 1 1 d .
H36 H 0.0026 0.6598 0.2534 0.032 Uiso 1 1 calc R
C31 C -0.03143(15) 0.16950(11) 0.17256(13) 0.0251(4) Uani 1 1 d .
H31 H 0.0244 0.1691 0.1447 0.030 Uiso 1 1 calc R
C26 C -0.06783(14) 0.23788(11) 0.19843(12) 0.0196(4) Uani 1 1 d .
C6 C 0.19808(14) 0.47548(10) 0.23947(12) 0.0217(4) Uani 1 1 d .
H6A H 0.1388 0.5038 0.2408 0.026 Uiso 1 1 calc R
H6B H 0.2410 0.5037 0.2067 0.026 Uiso 1 1 calc R
C23 C 0.17262(14) 0.59100(12) -0.01880(13) 0.0243(4) Uani 1 1 d .
H23 H 0.1526 0.6402 -0.0235 0.029 Uiso 1 1 calc R
C7 C 0.24647(14) 0.46352(11) 0.33223(12) 0.0223(4) Uani 1 1 d .
H7A H 0.3151 0.4536 0.3316 0.027 Uiso 1 1 calc R
H7B H 0.2402 0.5078 0.3669 0.027 Uiso 1 1 calc R
C21 C 0.26942(14) 0.49185(12) -0.06360(13) 0.0251(4) Uani 1 1 d .
H21 H 0.3154 0.4742 -0.0977 0.030 Uiso 1 1 calc R
C45 C 0.04972(16) 0.12327(13) -0.05125(14) 0.0313(5) Uani 1 1 d .
H45 H -0.0079 0.0990 -0.0441 0.038 Uiso 1 1 calc R
C38 C 0.03447(14) 0.51981(11) 0.38659(12) 0.0214(4) Uani 1 1 d .
H38 H 0.0678 0.5069 0.4409 0.026 Uiso 1 1 calc R
C14 C 0.06423(17) 0.15229(13) 0.70207(14) 0.0334(5) Uani 1 1 d .
H14 H 0.0933 0.1651 0.7580 0.040 Uiso 1 1 calc R
C29 C -0.15813(19) 0.10112(13) 0.23005(14) 0.0383(6) Uani 1 1 d .
H29 H -0.1878 0.0563 0.2403 0.046 Uiso 1 1 calc R
C28 C -0.19515(17) 0.16720(14) 0.25735(15) 0.0364(5) Uani 1 1 d .
H28 H -0.2499 0.1666 0.2867 0.044 Uiso 1 1 calc R
C16 C -0.01631(16) 0.06325(12) 0.60361(15) 0.0320(5) Uani 1 1 d .
H16 H -0.0416 0.0160 0.5929 0.038 Uiso 1 1 calc R
C15 C 0.02712(17) 0.08172(13) 0.68640(15) 0.0345(5) Uani 1 1 d .
H15 H 0.0315 0.0470 0.7315 0.041 Uiso 1 1 calc R
C43 C 0.22005(16) 0.11730(15) -0.05729(15) 0.0377(5) Uani 1 1 d .
H43 H 0.2773 0.0901 -0.0547 0.045 Uiso 1 1 calc R
C22 C 0.24171(14) 0.56523(11) -0.06940(13) 0.0240(4) Uani 1 1 d .
H22 H 0.2692 0.5972 -0.1070 0.029 Uiso 1 1 calc R
C41 C 0.13634(17) 0.23354(14) -0.07387(15) 0.0354(5) Uani 1 1 d .
H41 H 0.1380 0.2844 -0.0829 0.042 Uiso 1 1 calc R
C39 C -0.04423(17) 0.24280(14) -0.06866(16) 0.0385(6) Uani 1 1 d .
H39A H -0.0915 0.2223 -0.1132 0.058 Uiso 1 1 calc R
H39B H -0.0318 0.2934 -0.0828 0.058 Uiso 1 1 calc R
H39C H -0.0686 0.2407 -0.0128 0.058 Uiso 1 1 calc R
C30 C -0.07612(18) 0.10317(12) 0.18724(14) 0.0323(5) Uani 1 1 d .
H30 H -0.0507 0.0592 0.1681 0.039 Uiso 1 1 calc R
C42 C 0.22103(16) 0.19311(15) -0.07007(15) 0.0376(6) Uani 1 1 d .
H42 H 0.2792 0.2170 -0.0761 0.045 Uiso 1 1 calc R
C44 C 0.13370(17) 0.08259(14) -0.04852(16) 0.0372(5) Uani 1 1 d .
H44 H 0.1321 0.0315 -0.0407 0.045 Uiso 1 1 calc R

loop_
_atom_site_aniso_label
_atom_site_aniso_U_11
_atom_site_aniso_U_22
_atom_site_aniso_U_33
_atom_site_aniso_U_23
_atom_site_aniso_U_13
_atom_site_aniso_U_12
Zr1 0.01466(9) 0.01505(10) 0.01428(9) 0.00027(7) 0.00252(6) 0.00008(7)
N1 0.0177(7) 0.0175(8) 0.0147(7) 0.0003(6) 0.0033(6) 0.0012(6)
N3 0.0173(7) 0.0200(8) 0.0183(8) 0.0017(6) 0.0032(6) -0.0012(6)
N4 0.0194(8) 0.0208(9) 0.0171(8) 0.0010(6) 0.0018(6) -0.0022(6)
N2 0.0209(8) 0.0205(8) 0.0152(8) 0.0015(6) 0.0062(6) 0.0033(6)
C11 0.0185(9) 0.0210(10) 0.0182(9) 0.0008(7) 0.0057(7) 0.0002(7)
C32 0.0188(9) 0.0180(10) 0.0215(10) 0.0006(7) 0.0050(7) -0.0008(7)
C9 0.0246(9) 0.0272(11) 0.0162(9) -0.0003(8) -0.0001(7) -0.0026(8)
C18 0.0206(9) 0.0235(10) 0.0168(9) 0.0020(7) 0.0011(7) -0.0007(7)
C19 0.0187(9) 0.0245(10) 0.0168(9) 0.0024(7) -0.0009(7) -0.0021(7)
C12 0.0195(9) 0.0210(10) 0.0192(9) 0.0012(7) 0.0084(7) 0.0024(7)
C24 0.0203(9) 0.0263(11) 0.0215(10) -0.0007(8) -0.0006(7) 0.0024(8)
C40 0.0285(10) 0.0316(11) 0.0179(10) -0.0025(8) 0.0026(8) 0.0050(9)
C10 0.0194(9) 0.0223(10) 0.0161(9) 0.0018(7) 0.0017(7) 0.0010(7)
C5 0.0172(9) 0.0303(11) 0.0210(10) 0.0033(8) 0.0059(7) 0.0008(8)
C13 0.0293(10) 0.0218(10) 0.0217(10) -0.0022(8) 0.0091(8) 0.0011(8)
C4 0.0256(10) 0.0312(12) 0.0204(10) 0.0021(8) 0.0102(8) 0.0049(8)
C33 0.0182(9) 0.0196(10) 0.0218(10) -0.0003(7) 0.0067(7) 0.0037(7)
C20 0.0252(10) 0.0214(10) 0.0202(10) 0.0009(8) 0.0023(7) 0.0007(8)
C3 0.0256(10) 0.0249(11) 0.0236(10) -0.0005(8) 0.0096(8) 0.0078(8)
C2 0.0267(10) 0.0209(10) 0.0181(9) -0.0002(8) 0.0048(7) 0.0054(8)
C17 0.0226(9) 0.0254(11) 0.0273(11) -0.0020(8) 0.0102(8) -0.0032(8)
C8 0.0246(10) 0.0252(11) 0.0188(10) -0.0010(8) -0.0021(7) -0.0047(8)
C37 0.0291(10) 0.0202(10) 0.0275(11) -0.0068(8) 0.0090(8) -0.0015(8)
C1 0.0244(9) 0.0170(9) 0.0163(9) 0.0005(7) 0.0029(7) 0.0012(7)
C27 0.0267(10) 0.0293(12) 0.0228(10) -0.0035(8) 0.0019(8) -0.0073(8)
C25 0.0223(9) 0.0163(9) 0.0190(9) 0.0010(7) 0.0004(7) -0.0009(7)
C34 0.0210(9) 0.0193(10) 0.0282(11) -0.0018(8) 0.0012(8) 0.0035(7)
C35 0.0300(10) 0.0246(11) 0.0252(10) 0.0033(8) 0.0020(8) 0.0102(8)
C36 0.0343(11) 0.0160(10) 0.0310(11) 0.0020(8) 0.0116(9) 0.0047(8)
C31 0.0318(10) 0.0230(11) 0.0192(10) 0.0014(8) -0.0018(8) -0.0005(8)
C26 0.0230(9) 0.0220(10) 0.0124(9) 0.0013(7) -0.0039(7) -0.0032(7)
C6 0.0236(9) 0.0181(10) 0.0240(10) 0.0020(8) 0.0052(8) -0.0054(7)
C23 0.0259(10) 0.0221(10) 0.0230(10) 0.0026(8) -0.0043(8) 0.0003(8)
C7 0.0219(9) 0.0228(10) 0.0224(10) -0.0013(8) 0.0030(7) -0.0064(8)
C21 0.0227(10) 0.0321(12) 0.0208(10) -0.0001(8) 0.0033(8) -0.0015(8)
C45 0.0273(11) 0.0341(13) 0.0333(12) 0.0053(9) 0.0065(9) 0.0010(9)
C38 0.0236(9) 0.0214(10) 0.0201(10) -0.0030(8) 0.0058(7) 0.0026(8)
C14 0.0381(12) 0.0432(14) 0.0202(11) 0.0049(9) 0.0092(9) 0.0078(10)
C29 0.0586(15) 0.0295(13) 0.0245(11) 0.0069(9) -0.0045(10) -0.0210(11)
C28 0.0364(12) 0.0468(15) 0.0263(11) -0.0001(10) 0.0045(9) -0.0196(11)
C16 0.0337(11) 0.0209(11) 0.0459(14) 0.0034(9) 0.0224(10) 0.0017(9)
C15 0.0397(12) 0.0310(13) 0.0367(13) 0.0176(10) 0.0205(10) 0.0121(10)
C43 0.0252(11) 0.0530(16) 0.0345(13) 0.0000(11) 0.0024(9) 0.0073(10)
C22 0.0240(10) 0.0270(11) 0.0201(10) 0.0044(8) -0.0007(8) -0.0062(8)
C41 0.0409(13) 0.0337(13) 0.0319(12) -0.0074(10) 0.0063(10) -0.0058(10)
C39 0.0414(13) 0.0394(14) 0.0356(13) 0.0014(10) 0.0085(10) 0.0122(11)
C30 0.0531(14) 0.0185(11) 0.0221(11) 0.0021(8) -0.0071(9) -0.0044(9)
C42 0.0250(11) 0.0555(16) 0.0327(13) -0.0059(11) 0.0054(9) -0.0110(10)
C44 0.0342(12) 0.0334(13) 0.0435(14) 0.0060(10) 0.0035(10) 0.0068(10)

loop_
_atom_type_symbol
_atom_type_description
_atom_type_scat_dispersion_real
_atom_type_scat_dispersion_imag
_atom_type_scat_source
C C 0.0033 0.0016 'International Tables Vol C Tables 4.2.6.8 and 6.1.1.4'
H H 0.0000 0.0000 'International Tables Vol C Tables 4.2.6.8 and 6.1.1.4'
N N 0.0061 0.0033 'International Tables Vol C Tables 4.2.6.8 and 6.1.1.4'
Zr Zr -2.9673 0.5597 'International Tables Vol C Tables 4.2.6.8 and 6.1.1.4'

loop_
_geom_angle_atom_site_label_1
_geom_angle_atom_site_label_2
_geom_angle_atom_site_label_3
_geom_angle
N4 Zr1 N2 106.23(6)
N4 Zr1 C25 148.93(6)
N2 Zr1 C25 91.15(6)
N4 Zr1 C32 89.70(6)
N2 Zr1 C32 151.29(6)
C25 Zr1 C32 86.47(7)
N4 Zr1 N1 95.37(6)
N2 Zr1 N1 72.46(5)
C25 Zr1 N1 114.62(6)
C32 Zr1 N1 82.57(6)
N4 Zr1 N3 71.74(5)
N2 Zr1 N3 91.67(5)
C25 Zr1 N3 82.41(6)
C32 Zr1 N3 116.27(6)
N1 Zr1 N3 156.28(5)
C1 N1 C10 109.92(14)
C1 N1 C11 106.95(13)
C10 N1 C11 110.90(14)
C1 N1 Zr1 105.07(10)
C10 N1 Zr1 103.00(10)
C11 N1 Zr1 120.63(11)
C6 N3 C5 108.63(15)
C6 N3 C18 108.08(14)
C5 N3 C18 111.54(14)
C6 N3 Zr1 104.30(10)
C5 N3 Zr1 105.70(11)
C18 N3 Zr1 118.07(10)
C7 N4 C8 108.81(15)
C7 N4 Zr1 124.99(12)
C8 N4 Zr1 126.09(12)
C2 N2 C3 106.88(14)
C2 N2 Zr1 123.78(11)
C3 N2 Zr1 128.64(12)
N1 C11 C12 115.70(15)
C33 C32 Zr1 103.18(11)
C8 C9 C10 115.66(15)
N3 C18 C19 116.21(15)
C24 C19 C20 118.25(17)
C24 C19 C18 120.34(17)
C20 C19 C18 121.35(17)
C17 C12 C13 118.13(18)
C17 C12 C11 121.51(18)
C13 C12 C11 120.36(17)
C23 C24 C19 120.85(18)
C45 C40 C41 117.1(2)
C45 C40 C39 121.7(2)
C41 C40 C39 121.2(2)
N1 C10 C9 113.69(15)
N3 C5 C4 113.92(15)
C14 C13 C12 120.7(2)
C5 C4 C3 114.98(16)
C34 C33 C38 116.25(18)
C34 C33 C32 122.44(17)
C38 C33 C32 121.25(17)
C21 C20 C19 120.73(19)
N2 C3 C4 115.95(15)
N2 C2 C1 110.53(15)
C16 C17 C12 121.0(2)
N4 C8 C9 116.33(16)
C38 C37 C36 120.64(19)
N1 C1 C2 111.23(15)
C28 C27 C26 121.2(2)
C26 C25 Zr1 106.90(12)
C35 C34 C33 121.73(19)
C36 C35 C34 120.42(19)
C35 C36 C37 119.06(19)
C30 C31 C26 122.0(2)
C31 C26 C27 116.14(18)
C31 C26 C25 120.66(17)
C27 C26 C25 123.20(18)
N3 C6 C7 110.87(15)
C24 C23 C22 120.35(19)
N4 C7 C6 109.37(15)
C22 C21 C20 120.26(18)
C44 C45 C40 122.2(2)
C37 C38 C33 121.87(19)
C13 C14 C15 120.3(2)
C30 C29 C28 118.6(2)
C29 C28 C27 121.1(2)
C15 C16 C17 120.3(2)
C16 C15 C14 119.6(2)
C44 C43 C42 119.3(2)
C21 C22 C23 119.53(18)
C42 C41 C40 121.0(2)
C31 C30 C29 120.9(2)
C41 C42 C43 120.4(2)
C43 C44 C45 120.0(2)

loop_
_geom_bond_atom_site_label_1
_geom_bond_atom_site_label_2
_geom_bond_distance
Zr1 N4 2.0951(16)
Zr1 N2 2.1144(15)
Zr1 C25 2.3606(19)
Zr1 C32 2.3902(17)
Zr1 N1 2.4465(15)
Zr1 N3 2.4611(15)
N1 C1 1.492(2)
N1 C10 1.498(2)
N1 C11 1.504(2)
N3 C6 1.491(2)
N3 C5 1.495(2)
N3 C18 1.504(2)
N4 C7 1.453(2)
N4 C8 1.459(2)
N2 C2 1.445(2)
N2 C3 1.465(2)
C11 C12 1.512(3)
C32 C33 1.481(3)
C9 C8 1.526(3)
C9 C10 1.530(3)
C18 C19 1.514(2)
C19 C24 1.386(3)
C19 C20 1.403(2)
C12 C17 1.390(3)
C12 C13 1.396(3)
C24 C23 1.384(3)
C40 C45 1.386(3)
C40 C41 1.397(3)
C40 C39 1.497(3)
C5 C4 1.516(3)
C13 C14 1.381(3)
C4 C3 1.516(3)
C33 C34 1.405(3)
C33 C38 1.408(3)
C20 C21 1.383(3)
C2 C1 1.512(2)
C17 C16 1.382(3)
C37 C38 1.383(3)
C37 C36 1.385(3)
C27 C28 1.392(3)
C27 C26 1.410(3)
C25 C26 1.471(3)
C34 C35 1.393(3)
C35 C36 1.383(3)
C31 C30 1.380(3)
C31 C26 1.409(3)
C6 C7 1.510(3)
C23 C22 1.386(3)
C21 C22 1.380(3)
C45 C44 1.373(3)
C14 C15 1.384(3)
C29 C30 1.383(3)
C29 C28 1.384(4)
C16 C15 1.376(3)
C43 C44 1.373(3)
C43 C42 1.383(4)
C41 C42 1.378(3)

loop_
_geom_torsion_atom_site_label_1
_geom_torsion_atom_site_label_2
_geom_torsion_atom_site_label_3
_geom_torsion_atom_site_label_4
_geom_torsion
N4 Zr1 N1 C1 -134.67(11)
N2 Zr1 N1 C1 -29.33(11)
C25 Zr1 N1 C1 53.69(12)
C32 Zr1 N1 C1 136.34(11)
N3 Zr1 N1 C1 -79.30(17)
N4 Zr1 N1 C10 -19.56(11)
N2 Zr1 N1 C10 85.79(11)
C25 Zr1 N1 C10 168.80(10)
C32 Zr1 N1 C10 -108.55(11)
N3 Zr1 N1 C10 35.82(18)
N4 Zr1 N1 C11 104.65(13)
N2 Zr1 N1 C11 -150.00(14)
C25 Zr1 N1 C11 -66.99(14)
C32 Zr1 N1 C11 15.66(13)
N3 Zr1 N1 C11 160.02(13)
N4 Zr1 N3 C6 -31.10(11)
N2 Zr1 N3 C6 -137.64(11)
C25 Zr1 N3 C6 131.42(12)
C32 Zr1 N3 C6 49.17(13)
N1 Zr1 N3 C6 -90.72(16)
N4 Zr1 N3 C5 83.36(12)
N2 Zr1 N3 C5 -23.18(12)
C25 Zr1 N3 C5 -114.12(12)
C32 Zr1 N3 C5 163.63(11)
N1 Zr1 N3 C5 23.74(19)
N4 Zr1 N3 C18 -151.03(14)
N2 Zr1 N3 C18 102.43(13)
C25 Zr1 N3 C18 11.49(13)
C32 Zr1 N3 C18 -70.75(14)
N1 Zr1 N3 C18 149.35(13)
N2 Zr1 N4 C7 99.21(15)
C25 Zr1 N4 C7 -22.4(2)
C32 Zr1 N4 C7 -105.01(15)
N1 Zr1 N4 C7 172.48(14)
N3 Zr1 N4 C7 12.88(14)
N2 Zr1 N4 C8 -76.70(15)
C25 Zr1 N4 C8 161.74(14)
C32 Zr1 N4 C8 79.08(15)
N1 Zr1 N4 C8 -3.43(15)
N3 Zr1 N4 C8 -163.03(16)
N4 Zr1 N2 C2 101.93(15)
C25 Zr1 N2 C2 -104.17(15)
C32 Zr1 N2 C2 -19.4(2)
N1 Zr1 N2 C2 11.34(14)
N3 Zr1 N2 C2 173.39(15)
N4 Zr1 N2 C3 -67.15(16)
C25 Zr1 N2 C3 86.76(16)
C32 Zr1 N2 C3 171.51(15)
N1 Zr1 N2 C3 -157.73(17)
N3 Zr1 N2 C3 4.32(16)
C1 N1 C11 C12 59.8(2)
C10 N1 C11 C12 -60.1(2)
Zr1 N1 C11 C12 179.54(12)
N4 Zr1 C32 C33 61.20(12)
N2 Zr1 C32 C33 -173.90(12)
C25 Zr1 C32 C33 -87.95(12)
N1 Zr1 C32 C33 156.65(13)
N3 Zr1 C32 C33 -8.20(14)
C6 N3 C18 C19 56.52(19)
C5 N3 C18 C19 -62.8(2)
Zr1 N3 C18 C19 174.46(12)
N3 C18 C19 C24 -100.8(2)
N3 C18 C19 C20 82.0(2)
N1 C11 C12 C17 -90.5(2)
N1 C11 C12 C13 90.0(2)
C20 C19 C24 C23 -1.1(3)
C18 C19 C24 C23 -178.33(18)
C1 N1 C10 C9 173.08(13)
C11 N1 C10 C9 -68.86(18)
Zr1 N1 C10 C9 61.52(15)
C8 C9 C10 N1 -92.35(19)
C6 N3 C5 C4 174.15(15)
C18 N3 C5 C4 -66.82(19)
Zr1 N3 C5 C4 62.71(16)
C17 C12 C13 C14 1.0(3)
C11 C12 C13 C14 -179.42(17)
N3 C5 C4 C3 -89.6(2)
Zr1 C32 C33 C34 86.20(17)
Zr1 C32 C33 C38 -90.76(16)
C24 C19 C20 C21 2.1(3)
C18 C19 C20 C21 179.31(18)
C2 N2 C3 C4 170.11(17)
Zr1 N2 C3 C4 -19.4(3)
C5 C4 C3 N2 57.7(2)
C3 N2 C2 C1 -179.35(16)
Zr1 N2 C2 C1 9.5(2)
C13 C12 C17 C16 -1.1(3)
C11 C12 C17 C16 179.37(17)
C7 N4 C8 C9 172.11(16)
Zr1 N4 C8 C9 -11.4(2)
C10 C9 C8 N4 55.8(2)
C10 N1 C1 C2 -65.98(18)
C11 N1 C1 C2 173.55(15)
Zr1 N1 C1 C2 44.23(16)
N2 C2 C1 N1 -37.8(2)
N4 Zr1 C25 C26 -170.20(11)
N2 Zr1 C25 C26 64.71(12)
C32 Zr1 C25 C26 -86.65(13)
N1 Zr1 C25 C26 -6.48(14)
N3 Zr1 C25 C26 156.25(13)
C38 C33 C34 C35 1.8(3)
C32 C33 C34 C35 -175.29(17)
C33 C34 C35 C36 -0.7(3)
C34 C35 C36 C37 -1.1(3)
C38 C37 C36 C35 1.6(3)
C30 C31 C26 C27 1.1(3)
C30 C31 C26 C25 -179.40(19)
C28 C27 C26 C31 0.0(3)
C28 C27 C26 C25 -179.50(19)
Zr1 C25 C26 C31 -88.85(18)
Zr1 C25 C26 C27 90.62(19)
C5 N3 C6 C7 -65.99(18)
C18 N3 C6 C7 172.83(14)
Zr1 N3 C6 C7 46.38(15)
C19 C24 C23 C22 -0.7(3)
C8 N4 C7 C6 -174.80(15)
Zr1 N4 C7 C6 8.7(2)
N3 C6 C7 N4 -39.0(2)
C19 C20 C21 C22 -1.4(3)
C41 C40 C45 C44 -0.7(3)
C39 C40 C45 C44 179.0(2)
C36 C37 C38 C33 -0.4(3)
C34 C33 C38 C37 -1.2(3)
C32 C33 C38 C37 175.89(16)
C12 C13 C14 C15 -0.3(3)
C30 C29 C28 C27 0.5(3)
C26 C27 C28 C29 -0.8(3)
C12 C17 C16 C15 0.4(3)
C17 C16 C15 C14 0.3(3)
C13 C14 C15 C16 -0.4(3)
C20 C21 C22 C23 -0.4(3)
C24 C23 C22 C21 1.4(3)
C45 C40 C41 C42 -0.2(3)
C39 C40 C41 C42 -179.8(2)
C26 C31 C30 C29 -1.4(3)
C28 C29 C30 C31 0.5(3)
C40 C41 C42 C43 0.5(3)
C44 C43 C42 C41 0.1(4)
C42 C43 C44 C45 -0.9(4)
C40 C45 C44 C43 1.2(4)
